data_4305725
loop_
_publ_author_name
'Ya-Qian Lan'
'Shun-Li Li'
'Xin-Long Wang'
'Kui-Zhan Shao'
'Dong-Ying Du'
'Hong-Ying Zang'
'Zhong-Min Su'

_publ_section_title
;
Self-Assembly of Polyoxometalate-Based Metal Organic Frameworks Based on
Octamolybdates and Copper-Organic Units: from CuII, CuI,II to CuI via
Changing Organic Amine
;
_journal_name_full 'Inorganic Chemistry'
_journal_page_first 8179
_journal_page_last 8187
_journal_paper_doi 10.1021/ic800702d
_journal_volume 47
_journal_year 2008
_chemical_formula_sum 'C20 H30 Cu Mo4 N8 O14'
_chemical_formula_weight 1053.82
_chemical_name_systematic
;
 ?
;
_space_group_IT_number 81
_symmetry_cell_setting tetragonal
_symmetry_space_group_name_Hall 'P -4'
_symmetry_space_group_name_H-M 'P -4'
_atom_sites_solution_hydrogens geom
_atom_sites_solution_primary direct
_atom_sites_solution_secondary difmap
_audit_creation_method SHELXL-97
_cell_angle_alpha 90.00
_cell_angle_beta 90.00
_cell_angle_gamma 90.00
_cell_formula_units_Z 4
_cell_length_a 14.3550(9)
_cell_length_b 14.3550(9)
_cell_length_c 16.474
_cell_measurement_temperature 293(2)
_cell_measurement_theta_max 28.29
_cell_measurement_theta_min 1.24
_cell_volume 3394.7(3)
_computing_cell_refinement 'SMART (Bruker, 1997)'
_computing_data_collection 'SMART (Bruker, 1997)'
_computing_data_reduction SAINT
_computing_molecular_graphics 'SHELXTL-PLUS (Sheldrick, 1990)'
_computing_publication_material SHELXL-97
_computing_structure_refinement 'SHELXL-97 (Sheldrick, 1997)'
_computing_structure_solution 'SHELXS-97(Sheldrick, 1997)'
_diffrn_ambient_temperature 293(2)
_diffrn_measured_fraction_theta_full 0.999
_diffrn_measured_fraction_theta_max 0.970
_diffrn_measurement_device_type 'Bruker APEX CCD area-detector'
_diffrn_measurement_method '\w scans'
_diffrn_radiation_monochromator graphite
_diffrn_radiation_source 'fine-focus sealed tube'
_diffrn_radiation_type MoK\a
_diffrn_radiation_wavelength 0.71069
_diffrn_reflns_av_R_equivalents 0.0895
_diffrn_reflns_av_sigmaI/netI 0.1286
_diffrn_reflns_limit_h_max 19
_diffrn_reflns_limit_h_min -19
_diffrn_reflns_limit_k_max 13
_diffrn_reflns_limit_k_min -18
_diffrn_reflns_limit_l_max 17
_diffrn_reflns_limit_l_min -21
_diffrn_reflns_number 20929
_diffrn_reflns_theta_full 25.00
_diffrn_reflns_theta_max 28.29
_diffrn_reflns_theta_min 1.24
_diffrn_standards_number 0
_exptl_absorpt_coefficient_mu 2.126
_exptl_absorpt_correction_T_max 0.626
_exptl_absorpt_correction_T_min 0.545
_exptl_absorpt_correction_type multi-scan
_exptl_absorpt_process_details 'SADABS(Sheldrick, 1996)'
_exptl_crystal_colour blue
_exptl_crystal_density_diffrn 2.062
_exptl_crystal_density_method 'not measured'
_exptl_crystal_description block
_exptl_crystal_F_000 2060
_exptl_crystal_size_max 0.29
_exptl_crystal_size_mid 0.28
_exptl_crystal_size_min 0.22
_refine_diff_density_max 0.701
_refine_diff_density_min -0.553
_refine_diff_density_rms 0.122
_refine_ls_abs_structure_details 'Flack H D (1983), Acta Cryst. A39, 876-881'
_refine_ls_abs_structure_Flack 0.00
_refine_ls_extinction_method none
_refine_ls_goodness_of_fit_ref 0.986
_refine_ls_hydrogen_treatment constr
_refine_ls_matrix_type full
_refine_ls_number_parameters 415
_refine_ls_number_reflns 8011
_refine_ls_number_restraints 5
_refine_ls_restrained_S_all 0.988
_refine_ls_R_factor_all 0.1594
_refine_ls_R_factor_gt 0.0590
_refine_ls_shift/su_max 0.001
_refine_ls_shift/su_mean 0.000
_refine_ls_structure_factor_coef Fsqd
_refine_ls_weighting_details 'calc w=1/[\s^2^(Fo^2^)+(0.0300P)^2^+0.0000P] where P=(Fo^2^+2Fc^2^)/3'
_refine_ls_weighting_scheme calc
_refine_ls_wR_factor_gt 0.0928
_refine_ls_wR_factor_ref 0.1192
_reflns_number_gt 3611
_reflns_number_total 8011
_reflns_threshold_expression >2sigma(I)
_cod_data_source_file ic800702d_si_002_2.cif
_cod_data_source_block 2
_cod_depositor_comments
;
The following automatic conversions were performed:
'_symmetry_cell_setting' value 'Tetragonal' changed to 'tetragonal'
according to '/home/saulius/struct/CIF-dictionaries/cif_core.dic'
dictionary named 'cif_core.dic' version 2.4.1 from 2010-06-29.

Automatic conversion script
Id: cif_fix_enum 1527 2010-12-29 10:47:43Z saulius 
;
_cod_database_code 4305725

loop_
_symmetry_equiv_pos_as_xyz
'x, y, z'
'-x, -y, z'
'y, -x, -z'
'-y, x, -z'

loop_
_atom_site_label
_atom_site_type_symbol
_atom_site_fract_x
_atom_site_fract_y
_atom_site_fract_z
_atom_site_U_iso_or_equiv
_atom_site_adp_type
_atom_site_occupancy
_atom_site_symmetry_multiplicity
_atom_site_calc_flag
_atom_site_refinement_flags
_atom_site_disorder_assembly
_atom_site_disorder_group
Cu1 Cu 0.5000 0.5000 0.76281(16) 0.0559(6) Uani 1 2 d S . .
Cu2 Cu 0.0000 0.0000 1.23736(19) 0.0886(7) Uani 1 2 d S . .
Mo1 Mo 0.58995(5) -0.08609(5) 0.74352(8) 0.0501(2) Uani 1 1 d . . .
Mo2 Mo 0.59477(12) 0.06977(10) 0.88497(7) 0.0606(4) Uani 1 1 d . . .
Mo3 Mo 0.59562(10) 0.07184(10) 0.60537(7) 0.0545(4) Uani 1 1 d . . .
Mo4 Mo 0.60373(6) 0.23071(5) 0.74667(11) 0.0626(3) Uani 1 1 d . . .
C1 C 0.4222(12) 0.3989(13) 0.6193(10) 0.089(5) Uani 1 1 d . . .
H1 H 0.4782 0.3693 0.6076 0.106 Uiso 1 1 calc R . .
C2 C 0.3195(10) 0.4859(9) 0.6708(10) 0.090(5) Uani 1 1 d . . .
H2 H 0.2888 0.5299 0.7024 0.108 Uiso 1 1 calc R . .
C3 C 0.2815(12) 0.4413(13) 0.6098(12) 0.096(6) Uani 1 1 d . . .
H3 H 0.2199 0.4478 0.5932 0.115 Uiso 1 1 calc R . .
C4 C 0.1674(16) -0.0610(13) 0.3283(13) 0.135(8) Uani 1 1 d . . .
H4 H 0.1753 -0.1152 0.2980 0.162 Uiso 1 1 calc R . .
C5 C 0.2263(14) -0.0276(13) 0.3833(13) 0.110(6) Uani 1 1 d . . .
H5 H 0.2842 -0.0525 0.3962 0.132 Uiso 1 1 calc R . .
C6 C 0.1119(17) 0.0631(16) 0.3747(16) 0.134(9) Uani 1 1 d . . .
H6 H 0.0743 0.1154 0.3804 0.160 Uiso 1 1 calc R . .
C7 C 0.2140(18) 0.1061(16) 0.4904(11) 0.187(10) Uani 1 1 d D . .
H7A H 0.1594 0.1353 0.5140 0.224 Uiso 1 1 calc R . .
H7B H 0.2432 0.0672 0.5312 0.224 Uiso 1 1 calc R . .
C8 C 0.2797(15) 0.1772(17) 0.4610(12) 0.155(10) Uani 1 1 d D . .
H8A H 0.2476 0.2211 0.4260 0.186 Uiso 1 1 calc R . .
H8B H 0.3291 0.1480 0.4299 0.186 Uiso 1 1 calc R . .
C9 C 0.319(2) 0.2260(13) 0.5317(12) 0.199(14) Uani 1 1 d . . .
H9A H 0.2762 0.2232 0.5771 0.238 Uiso 1 1 calc R . .
H9B H 0.3774 0.1975 0.5478 0.238 Uiso 1 1 calc R . .
C10 C 0.3342(12) 0.3225(12) 0.5070(12) 0.125(6) Uiso 1 1 d . . .
H10A H 0.2829 0.3421 0.4728 0.150 Uiso 1 1 calc R . .
H10B H 0.3908 0.3259 0.4750 0.150 Uiso 1 1 calc R . .
C11 C 0.1762(17) 0.0777(12) 1.1578(11) 0.111(7) Uani 1 1 d . . .
H11 H 0.1841 0.1227 1.1979 0.134 Uiso 1 1 calc R . .
C12 C 0.2005(15) -0.0086(13) 1.0551(10) 0.090(5) Uani 1 1 d . . .
H12 H 0.2300 -0.0355 1.0107 0.108 Uiso 1 1 calc R . .
C13 C 0.1211(14) -0.0340(11) 1.0876(11) 0.097(5) Uani 1 1 d . . .
H13 H 0.0831 -0.0805 1.0665 0.116 Uiso 1 1 calc R . .
C14 C 0.3141(15) 0.1214(13) 1.0871(11) 0.114(6) Uani 1 1 d D . .
H14A H 0.3683 0.0824 1.0961 0.137 Uiso 1 1 calc R . .
H14B H 0.3153 0.1705 1.1276 0.137 Uiso 1 1 calc R . .
C15 C 0.3226(12) 0.1652(13) 1.0050(11) 0.224(18) Uani 1 1 d D . .
H15A H 0.3858 0.1875 0.9973 0.268 Uiso 1 1 calc R . .
H15B H 0.3097 0.1190 0.9635 0.268 Uiso 1 1 calc R . .
C16 C 0.2576(13) 0.2426(12) 0.9969(12) 0.173(11) Uani 1 1 d D . .
H16A H 0.2775 0.2901 1.0351 0.208 Uiso 1 1 calc R . .
H16B H 0.1976 0.2203 1.0157 0.208 Uiso 1 1 calc R . .
C17 C 0.3705(10) 0.3758(9) 0.8438(8) 0.066(4) Uani 1 1 d . . .
H17 H 0.3843 0.3302 0.8056 0.079 Uiso 1 1 calc R . .
C18 C 0.3768(9) 0.4996(9) 0.9105(9) 0.068(4) Uani 1 1 d . . .
H18 H 0.3959 0.5582 0.9278 0.081 Uiso 1 1 calc R . .
C19 C 0.3050(11) 0.4477(11) 0.9459(9) 0.077(5) Uani 1 1 d . . .
H19 H 0.2678 0.4640 0.9900 0.092 Uiso 1 1 calc R . .
C20 C 0.2408(11) 0.2911(10) 0.9172(9) 0.098(5) Uani 1 1 d D . .
H20A H 0.2473 0.2459 0.8738 0.117 Uiso 1 1 calc R . .
H20B H 0.1771 0.3135 0.9162 0.117 Uiso 1 1 calc R . .
O1 O 0.5816(5) 0.3462(4) 0.7479(9) 0.080(2) Uani 1 1 d . . .
O2 O 0.7201(5) 0.2232(4) 0.7449(9) 0.086(2) Uani 1 1 d . . .
O3 O 0.5530(4) -0.2021(4) 0.7444(8) 0.0625(19) Uani 1 1 d . . .
O4 O 0.7079(4) -0.0956(4) 0.7445(8) 0.079(2) Uani 1 1 d . . .
O5 O 0.5650(8) -0.0591(7) 0.6300(5) 0.050(3) Uani 1 1 d . . .
O6 O 0.5633(8) -0.0631(8) 0.8582(5) 0.054(3) Uani 1 1 d . . .
O7 O 0.5743(4) 0.0626(3) 0.7441(6) 0.0483(15) Uani 1 1 d . . .
O8 O 0.7116(8) 0.0530(9) 0.8794(7) 0.079(4) Uani 1 1 d . . .
O9 O 0.5786(8) 0.1983(7) 0.8558(5) 0.062(3) Uani 1 1 d . . .
O10 O 0.5722(9) 0.0739(8) 0.9838(5) 0.081(3) Uani 1 1 d . . .
O11 O 0.5803(8) 0.1952(8) 0.6352(5) 0.059(3) Uani 1 1 d . . .
O12 O 0.7148(7) 0.0622(8) 0.6109(7) 0.066(3) Uani 1 1 d . . .
O13 O 0.5720(8) 0.0757(7) 0.5053(5) 0.066(3) Uani 1 1 d . . .
N1 N 0.4095(9) 0.4597(8) 0.6821(7) 0.058(3) Uani 1 1 d . . .
N2 N 0.3420(10) 0.3871(10) 0.5760(9) 0.078(4) Uani 1 1 d . . .
N3 N 0.0952(13) -0.0031(15) 0.3242(10) 0.109(6) Uani 1 1 d . . .
N4 N 0.1874(16) 0.0489(12) 0.4172(10) 0.118(6) Uani 1 1 d D . .
N5 N 0.1008(12) 0.0149(12) 1.1549(9) 0.096(5) Uani 1 1 d . . .
N6 N 0.2309(12) 0.0653(12) 1.1001(9) 0.093(5) Uani 1 1 d . . .
N7 N 0.3017(9) 0.3677(9) 0.9011(8) 0.070(4) Uani 1 1 d . . .
N8 N 0.4135(8) 0.4532(8) 0.8491(6) 0.050(3) Uani 1 1 d . . .
O1W O 0.0101(11) 0.1568(12) 1.2308(18) 0.298(9) Uiso 1 1 d . . .

loop_
_atom_site_aniso_label
_atom_site_aniso_U_11
_atom_site_aniso_U_22
_atom_site_aniso_U_33
_atom_site_aniso_U_23
_atom_site_aniso_U_13
_atom_site_aniso_U_12
Cu1 0.0538(10) 0.0588(10) 0.0552(16) 0.000 0.000 -0.0075(8)
Cu2 0.1180(17) 0.0860(14) 0.0619(19) 0.000 0.000 0.0258(13)
Mo1 0.0574(5) 0.0463(5) 0.0467(6) -0.0008(8) -0.0020(7) 0.0146(4)
Mo2 0.0813(13) 0.0573(11) 0.0433(7) -0.0041(6) -0.0134(7) 0.0005(10)
Mo3 0.0629(11) 0.0549(11) 0.0457(7) 0.0025(6) 0.0064(7) -0.0008(9)
Mo4 0.0796(6) 0.0456(5) 0.0625(7) 0.0013(9) -0.0030(9) -0.0010(4)
C1 0.077(12) 0.124(15) 0.064(12) 0.024(11) 0.017(9) 0.006(11)
C2 0.071(11) 0.073(10) 0.125(15) -0.013(10) -0.017(10) 0.004(8)
C3 0.081(12) 0.093(14) 0.115(17) -0.010(12) -0.051(12) -0.014(11)
C4 0.18(2) 0.087(14) 0.140(19) -0.028(12) -0.084(16) 0.007(14)
C5 0.120(16) 0.103(15) 0.108(17) -0.017(12) 0.012(13) 0.035(12)
C6 0.16(2) 0.118(19) 0.12(2) -0.041(15) -0.051(17) 0.053(16)
C7 0.20(3) 0.19(3) 0.17(3) -0.05(2) -0.03(2) -0.024(19)
C8 0.13(2) 0.21(3) 0.13(2) -0.035(19) -0.077(15) 0.047(18)
C9 0.44(4) 0.071(14) 0.085(16) -0.027(11) -0.08(2) 0.081(19)
C11 0.16(2) 0.094(13) 0.076(14) 0.003(10) 0.019(14) -0.019(14)
C12 0.124(16) 0.078(12) 0.068(13) -0.021(10) 0.000(11) 0.021(11)
C13 0.136(17) 0.082(13) 0.073(14) -0.020(10) -0.008(12) 0.006(12)
C14 0.138(18) 0.118(15) 0.087(15) 0.025(12) 0.015(12) 0.010(13)
C15 0.15(2) 0.13(2) 0.39(4) -0.16(3) 0.18(3) -0.043(16)
C16 0.141(19) 0.075(15) 0.31(4) -0.003(18) 0.07(2) -0.020(13)
C17 0.092(11) 0.062(9) 0.044(9) -0.002(7) 0.011(8) 0.024(8)
C18 0.075(9) 0.063(9) 0.065(10) -0.006(7) -0.004(8) -0.005(7)
C19 0.092(12) 0.065(11) 0.073(12) 0.001(9) 0.025(9) 0.012(9)
C20 0.110(12) 0.078(11) 0.105(15) 0.032(9) 0.032(10) -0.023(10)
O1 0.112(5) 0.043(4) 0.086(6) 0.002(8) 0.001(9) -0.010(3)
O2 0.091(5) 0.078(5) 0.089(7) -0.007(8) -0.003(9) -0.010(4)
O3 0.080(4) 0.040(3) 0.067(5) -0.002(6) -0.011(7) 0.008(3)
O4 0.078(5) 0.080(5) 0.078(6) 0.005(8) 0.018(8) 0.031(4)
O5 0.056(7) 0.053(7) 0.042(5) -0.012(4) 0.004(5) 0.009(5)
O6 0.066(8) 0.055(7) 0.040(5) 0.001(4) -0.004(5) 0.005(6)
O7 0.059(4) 0.044(3) 0.041(4) -0.011(5) 0.002(6) 0.006(3)
O8 0.067(9) 0.083(9) 0.086(8) -0.005(6) -0.022(6) -0.006(7)
O9 0.092(9) 0.047(8) 0.046(6) -0.005(5) -0.005(5) -0.015(6)
O10 0.129(11) 0.074(9) 0.039(5) -0.014(5) -0.008(6) -0.014(8)
O11 0.074(8) 0.052(8) 0.051(6) 0.013(5) 0.010(5) -0.002(6)
O12 0.057(8) 0.066(7) 0.076(7) -0.002(6) 0.011(6) -0.003(6)
O13 0.091(9) 0.062(8) 0.045(5) 0.003(5) 0.000(6) -0.003(7)
N1 0.061(8) 0.055(8) 0.058(8) -0.004(6) 0.010(6) -0.006(6)
N2 0.079(11) 0.071(10) 0.083(10) -0.027(8) -0.006(8) -0.007(8)
N3 0.141(16) 0.112(14) 0.073(11) 0.011(10) -0.023(10) 0.026(12)
N4 0.183(19) 0.092(13) 0.079(12) -0.034(9) -0.041(12) 0.014(13)
N5 0.113(14) 0.090(13) 0.085(13) -0.019(9) 0.006(9) -0.024(11)
N6 0.102(12) 0.118(13) 0.058(10) 0.015(10) 0.012(9) 0.007(10)
N7 0.069(9) 0.082(9) 0.060(9) 0.001(7) 0.014(7) -0.023(7)
N8 0.067(8) 0.045(8) 0.037(7) -0.007(5) 0.018(6) -0.002(6)

loop_
_atom_type_symbol
_atom_type_description
_atom_type_scat_dispersion_real
_atom_type_scat_dispersion_imag
_atom_type_scat_source
C C 0.0033 0.0016 'International Tables Vol C Tables 4.2.6.8 and 6.1.1.4'
H H 0.0000 0.0000 'International Tables Vol C Tables 4.2.6.8 and 6.1.1.4'
O O 0.0106 0.0060 'International Tables Vol C Tables 4.2.6.8 and 6.1.1.4'
Cu Cu 0.3201 1.2651 'International Tables Vol C Tables 4.2.6.8 and 6.1.1.4'
Mo Mo -1.6832 0.6857 'International Tables Vol C Tables 4.2.6.8 and 6.1.1.4'
N N 0.0061 0.0033 'International Tables Vol C Tables 4.2.6.8 and 6.1.1.4'

loop_
_geom_angle_atom_site_label_1
_geom_angle_atom_site_label_2
_geom_angle_atom_site_label_3
_geom_angle
_geom_angle_site_symmetry_1
_geom_angle_site_symmetry_3
_geom_angle_publ_flag
N1 Cu1 N1 93.8(7) 2_665 . ?
N1 Cu1 N8 88.4(4) 2_665 2_665 ?
N1 Cu1 N8 176.2(6) . 2_665 ?
N1 Cu1 N8 176.2(6) 2_665 . ?
N1 Cu1 N8 88.4(4) . . ?
N8 Cu1 N8 89.6(7) 2_665 . ?
N3 Cu2 N3 87.4(11) 1_556 2_556 ?
N3 Cu2 N5 171.9(9) 1_556 2 ?
N3 Cu2 N5 89.7(6) 2_556 2 ?
N3 Cu2 N5 89.7(6) 1_556 . ?
N3 Cu2 N5 171.9(9) 2_556 . ?
N5 Cu2 N5 94.2(9) 2 . ?
N3 Cu2 O1W 90.7(9) 1_556 . ?
N3 Cu2 O1W 93.2(9) 2_556 . ?
N5 Cu2 O1W 96.9(8) 2 . ?
N5 Cu2 O1W 79.3(8) . . ?
N3 Cu2 O1W 93.2(9) 1_556 2 ?
N3 Cu2 O1W 90.7(9) 2_556 2 ?
N5 Cu2 O1W 79.3(8) 2 2 ?
N5 Cu2 O1W 96.9(8) . 2 ?
O1W Cu2 O1W 174.5(15) . 2 ?
O4 Mo1 O3 103.1(3) . . ?
O4 Mo1 O5 102.1(6) . . ?
O3 Mo1 O5 98.1(5) . . ?
O4 Mo1 O6 101.5(6) . . ?
O3 Mo1 O6 95.4(6) . . ?
O5 Mo1 O6 149.3(5) . . ?
O4 Mo1 O7 100.6(3) . . ?
O3 Mo1 O7 156.3(2) . . ?
O5 Mo1 O7 77.7(4) . . ?
O6 Mo1 O7 78.9(4) . . ?
O4 Mo1 O7 176.4(3) . 2_655 ?
O3 Mo1 O7 80.5(2) . 2_655 ?
O5 Mo1 O7 78.0(4) . 2_655 ?
O6 Mo1 O7 77.2(4) . 2_655 ?
O7 Mo1 O7 75.8(2) . 2_655 ?
O4 Mo1 Mo3 92.2(4) . . ?
O3 Mo1 Mo3 133.3(4) . . ?
O5 Mo1 Mo3 35.2(3) . . ?
O6 Mo1 Mo3 124.8(3) . . ?
O7 Mo1 Mo3 45.9(3) . . ?
O7 Mo1 Mo3 85.85(19) 2_655 . ?
O10 Mo2 O8 104.6(6) . . ?
O10 Mo2 O9 100.8(5) . . ?
O8 Mo2 O9 104.0(6) . . ?
O10 Mo2 O6 101.9(5) . . ?
O8 Mo2 O6 94.3(6) . . ?
O9 Mo2 O6 146.1(4) . . ?
O10 Mo2 O6 89.8(5) . 2_655 ?
O8 Mo2 O6 162.4(4) . 2_655 ?
O9 Mo2 O6 82.7(5) . 2_655 ?
O6 Mo2 O6 72.4(5) . 2_655 ?
O10 Mo2 O7 161.5(5) . . ?
O8 Mo2 O7 93.7(4) . . ?
O9 Mo2 O7 77.2(3) . . ?
O6 Mo2 O7 73.3(3) . . ?
O6 Mo2 O7 71.7(2) 2_655 . ?
O13 Mo3 O12 104.7(5) . . ?
O13 Mo3 O11 101.8(4) . . ?
O12 Mo3 O11 100.5(6) . . ?
O13 Mo3 O5 100.8(4) . . ?
O12 Mo3 O5 97.7(5) . . ?
O11 Mo3 O5 146.2(4) . . ?
O13 Mo3 O7 160.7(4) . . ?
O12 Mo3 O7 94.3(4) . . ?
O11 Mo3 O7 77.1(3) . . ?
O5 Mo3 O7 73.3(3) . . ?
O13 Mo3 O5 88.5(4) . 2_655 ?
O12 Mo3 O5 164.1(4) . 2_655 ?
O11 Mo3 O5 85.0(5) . 2_655 ?
O5 Mo3 O5 70.8(5) . 2_655 ?
O7 Mo3 O5 72.2(2) . 2_655 ?
O13 Mo3 Mo1 135.4(4) . . ?
O12 Mo3 Mo1 86.0(4) . . ?
O11 Mo3 Mo1 119.0(3) . . ?
O5 Mo3 Mo1 34.6(2) . . ?
O7 Mo3 Mo1 41.86(12) . . ?
O5 Mo3 Mo1 78.3(2) 2_655 . ?
O2 Mo4 O1 104.5(3) . . ?
O2 Mo4 O9 101.0(6) . . ?
O1 Mo4 O9 101.2(6) . . ?
O2 Mo4 O11 98.1(6) . . ?
O1 Mo4 O11 103.7(6) . . ?
O9 Mo4 O11 143.5(5) . . ?
O2 Mo4 O3 165.8(3) . 2_655 ?
O1 Mo4 O3 89.5(3) . 2_655 ?
O9 Mo4 O3 77.5(5) . 2_655 ?
O11 Mo4 O3 76.5(5) . 2_655 ?
O2 Mo4 O7 96.2(3) . . ?
O1 Mo4 O7 159.2(3) . . ?
O9 Mo4 O7 75.0(4) . . ?
O11 Mo4 O7 72.2(4) . . ?
O3 Mo4 O7 69.70(18) 2_655 . ?
N2 C1 N1 111.2(15) . . ?
N2 C1 H1 124.4 . . ?
N1 C1 H1 124.4 . . ?
C3 C2 N1 111.5(15) . . ?
C3 C2 H2 124.3 . . ?
N1 C2 H2 124.3 . . ?
N2 C3 C2 110.1(15) . . ?
N2 C3 H3 124.9 . . ?
C2 C3 H3 124.9 . . ?
N3 C4 C5 107.7(17) . . ?
N3 C4 H4 126.2 . . ?
C5 C4 H4 126.2 . . ?
C4 C5 N4 108.2(18) . . ?
C4 C5 H5 125.9 . . ?
N4 C5 H5 125.9 . . ?
N3 C6 N4 113(2) . . ?
N3 C6 H6 123.6 . . ?
N4 C6 H6 123.6 . . ?
C8 C7 N4 106.0(18) . . ?
C8 C7 H7A 110.5 . . ?
N4 C7 H7A 110.5 . . ?
C8 C7 H7B 110.5 . . ?
N4 C7 H7B 110.5 . . ?
H7A C7 H7B 108.7 . . ?
C7 C8 C9 108.4(18) . . ?
C7 C8 H8A 110.0 . . ?
C9 C8 H8A 110.0 . . ?
C7 C8 H8B 110.0 . . ?
C9 C8 H8B 110.0 . . ?
H8A C8 H8B 108.4 . . ?
C10 C9 C8 106.8(18) . . ?
C10 C9 H9A 110.4 . . ?
C8 C9 H9A 110.4 . . ?
C10 C9 H9B 110.4 . . ?
C8 C9 H9B 110.4 . . ?
H9A C9 H9B 108.6 . . ?
C9 C10 N2 113.3(16) . . ?
C9 C10 H10A 108.9 . . ?
N2 C10 H10A 108.9 . . ?
C9 C10 H10B 108.9 . . ?
N2 C10 H10B 108.9 . . ?
H10A C10 H10B 107.7 . . ?
N6 C11 N5 111.5(18) . . ?
N6 C11 H11 124.3 . . ?
N5 C11 H11 124.3 . . ?
C13 C12 N6 105.8(16) . . ?
C13 C12 H12 127.1 . . ?
N6 C12 H12 127.1 . . ?
C12 C13 N5 112.4(17) . . ?
C12 C13 H13 123.8 . . ?
N5 C13 H13 123.8 . . ?
N6 C14 C15 115.6(17) . . ?
N6 C14 H14A 108.4 . . ?
C15 C14 H14A 108.4 . . ?
N6 C14 H14B 108.4 . . ?
C15 C14 H14B 108.4 . . ?
H14A C14 H14B 107.4 . . ?
C16 C15 C14 110.5(14) . . ?
C16 C15 H15A 109.5 . . ?
C14 C15 H15A 109.5 . . ?
C16 C15 H15B 109.5 . . ?
C14 C15 H15B 109.5 . . ?
H15A C15 H15B 108.1 . . ?
C15 C16 C20 122.3(17) . . ?
C15 C16 H16A 106.7 . . ?
C20 C16 H16A 106.7 . . ?
C15 C16 H16B 106.7 . . ?
C20 C16 H16B 106.7 . . ?
H16A C16 H16B 106.6 . . ?
N8 C17 N7 112.1(12) . . ?
N8 C17 H17 123.9 . . ?
N7 C17 H17 123.9 . . ?
N8 C18 C19 110.2(12) . . ?
N8 C18 H18 124.9 . . ?
C19 C18 H18 124.9 . . ?
N7 C19 C18 104.3(13) . . ?
N7 C19 H19 127.8 . . ?
C18 C19 H19 127.8 . . ?
N7 C20 C16 114.8(14) . . ?
N7 C20 H20A 108.6 . . ?
C16 C20 H20A 108.6 . . ?
N7 C20 H20B 108.6 . . ?
C16 C20 H20B 108.6 . . ?
H20A C20 H20B 107.5 . . ?
Mo1 O3 Mo4 118.0(3) . 2_655 ?
Mo1 O5 Mo3 110.3(5) . . ?
Mo1 O5 Mo3 109.4(4) . 2_655 ?
Mo3 O5 Mo3 104.9(4) . 2_655 ?
Mo1 O6 Mo2 109.1(5) . . ?
Mo1 O6 Mo2 111.7(5) . 2_655 ?
Mo2 O6 Mo2 102.6(5) . 2_655 ?
Mo1 O7 Mo3 92.3(3) . . ?
Mo1 O7 Mo2 92.0(3) . . ?
Mo3 O7 Mo2 164.0(3) . . ?
Mo1 O7 Mo1 104.2(2) . 2_655 ?
Mo3 O7 Mo1 96.9(3) . 2_655 ?
Mo2 O7 Mo1 97.0(3) . 2_655 ?
Mo1 O7 Mo4 164.0(3) . . ?
Mo3 O7 Mo4 86.4(3) . . ?
Mo2 O7 Mo4 85.3(2) . . ?
Mo1 O7 Mo4 91.79(17) 2_655 . ?
Mo4 O9 Mo2 116.8(5) . . ?
Mo3 O11 Mo4 118.9(5) . . ?
C2 N1 C1 101.6(13) . . ?
C2 N1 Cu1 130.2(11) . . ?
C1 N1 Cu1 128.2(12) . . ?
C3 N2 C1 105.5(14) . . ?
C3 N2 C10 131.4(16) . . ?
C1 N2 C10 123.1(16) . . ?
C6 N3 C4 106.5(19) . . ?
C6 N3 Cu2 125.4(18) . 1_554 ?
C4 N3 Cu2 126.0(17) . 1_554 ?
C6 N4 C5 104.3(16) . . ?
C6 N4 C7 124(2) . . ?
C5 N4 C7 132(2) . . ?
C13 N5 C11 101.3(16) . . ?
C13 N5 Cu2 131.5(15) . . ?
C11 N5 Cu2 127.0(13) . . ?
C11 N6 C12 108.9(18) . . ?
C11 N6 C14 123.4(19) . . ?
C12 N6 C14 127.8(18) . . ?
C17 N7 C19 106.0(12) . . ?
C17 N7 C20 129.4(13) . . ?
C19 N7 C20 124.5(13) . . ?
C17 N8 C18 107.4(11) . . ?
C17 N8 Cu1 122.9(9) . . ?
C18 N8 Cu1 128.5(10) . . ?

loop_
_geom_bond_atom_site_label_1
_geom_bond_atom_site_label_2
_geom_bond_distance
_geom_bond_site_symmetry_2
_geom_bond_publ_flag
Cu1 N1 1.948(12) 2_665 ?
Cu1 N1 1.948(12) . ?
Cu1 N8 2.003(11) 2_665 ?
Cu1 N8 2.003(11) . ?
Cu2 N3 1.979(16) 1_556 ?
Cu2 N3 1.979(16) 2_556 ?
Cu2 N5 1.996(16) 2 ?
Cu2 N5 1.996(16) . ?
Cu2 O1W 2.258(17) . ?
Cu2 O1W 2.258(17) 2 ?
Mo1 O4 1.699(6) . ?
Mo1 O3 1.748(5) . ?
Mo1 O5 1.944(8) . ?
Mo1 O6 1.955(8) . ?
Mo1 O7 2.146(5) . ?
Mo1 O7 2.381(5) 2_655 ?
Mo1 Mo3 3.2135(18) . ?
Mo2 O10 1.661(8) . ?
Mo2 O8 1.697(12) . ?
Mo2 O9 1.921(11) . ?
Mo2 O6 2.010(11) . ?
Mo2 O6 2.313(12) 2_655 ?
Mo2 O7 2.342(10) . ?
Mo3 O13 1.684(8) . ?
Mo3 O12 1.719(10) . ?
Mo3 O11 1.851(11) . ?
Mo3 O5 1.972(11) . ?
Mo3 O7 2.309(10) . ?
Mo3 O5 2.348(12) 2_655 ?
Mo4 O2 1.674(7) . ?
Mo4 O1 1.689(6) . ?
Mo4 O9 1.891(9) . ?
Mo4 O11 1.936(10) . ?
Mo4 O3 2.287(6) 2_655 ?
Mo4 O7 2.451(5) . ?
C1 N2 1.364(19) . ?
C1 N1 1.366(18) . ?
C1 H1 0.9300 . ?
C2 C3 1.311(19) . ?
C2 N1 1.358(16) . ?
C2 H2 0.9300 . ?
C3 N2 1.292(19) . ?
C3 H3 0.9300 . ?
C4 N3 1.33(2) . ?
C4 C5 1.33(2) . ?
C4 H4 0.9300 . ?
C5 N4 1.35(2) . ?
C5 H5 0.9300 . ?
C6 N3 1.29(2) . ?
C6 N4 1.31(2) . ?
C6 H6 0.9300 . ?
C7 C8 1.47(3) . ?
C7 N4 1.51(3) . ?
C7 H7A 0.9700 . ?
C7 H7B 0.9700 . ?
C8 C9 1.47(2) . ?
C8 H8A 0.9700 . ?
C8 H8B 0.9700 . ?
C9 C10 1.46(2) . ?
C9 H9A 0.9700 . ?
C9 H9B 0.9700 . ?
C10 N2 1.47(2) . ?
C10 H10A 0.9700 . ?
C10 H10B 0.9700 . ?
C11 N6 1.25(2) . ?
C11 N5 1.41(2) . ?
C11 H11 0.9300 . ?
C12 C13 1.31(2) . ?
C12 N6 1.37(2) . ?
C12 H12 0.9300 . ?
C13 N5 1.344(19) . ?
C13 H13 0.9300 . ?
C14 N6 1.46(2) . ?
C14 C15 1.50(3) . ?
C14 H14A 0.9700 . ?
C14 H14B 0.9700 . ?
C15 C16 1.46(3) . ?
C15 H15A 0.9700 . ?
C15 H15B 0.9700 . ?
C16 C20 1.506(10) . ?
C16 H16A 0.9700 . ?
C16 H16B 0.9700 . ?
C17 N8 1.274(17) . ?
C17 N7 1.371(16) . ?
C17 H17 0.9300 . ?
C18 N8 1.321(15) . ?
C18 C19 1.399(17) . ?
C18 H18 0.9300 . ?
C19 N7 1.367(17) . ?
C19 H19 0.9300 . ?
C20 N7 1.429(16) . ?
C20 H20A 0.9700 . ?
C20 H20B 0.9700 . ?
O3 Mo4 2.287(6) 2_655 ?
O5 Mo3 2.348(12) 2_655 ?
O6 Mo2 2.313(12) 2_655 ?
O7 Mo1 2.381(5) 2_655 ?
N3 Cu2 1.979(16) 1_554 ?

loop_
_geom_torsion_atom_site_label_1
_geom_torsion_atom_site_label_2
_geom_torsion_atom_site_label_3
_geom_torsion_atom_site_label_4
_geom_torsion
_geom_torsion_site_symmetry_1
_geom_torsion_site_symmetry_2
_geom_torsion_site_symmetry_3
_geom_torsion_site_symmetry_4
_geom_torsion_publ_flag
O4 Mo1 Mo3 O13 105.3(6) . . . . ?
O3 Mo1 Mo3 O13 -5.0(6) . . . . ?
O5 Mo1 Mo3 O13 -2.7(8) . . . . ?
O6 Mo1 Mo3 O13 -149.0(6) . . . . ?
O7 Mo1 Mo3 O13 -152.0(6) . . . . ?
O7 Mo1 Mo3 O13 -77.7(5) 2_655 . . . ?
O4 Mo1 Mo3 O12 -1.7(5) . . . . ?
O3 Mo1 Mo3 O12 -112.0(5) . . . . ?
O5 Mo1 Mo3 O12 -109.7(7) . . . . ?
O6 Mo1 Mo3 O12 103.9(6) . . . . ?
O7 Mo1 Mo3 O12 101.0(4) . . . . ?
O7 Mo1 Mo3 O12 175.2(4) 2_655 . . . ?
O4 Mo1 Mo3 O11 -101.5(5) . . . . ?
O3 Mo1 Mo3 O11 148.2(5) . . . . ?
O5 Mo1 Mo3 O11 150.5(7) . . . . ?
O6 Mo1 Mo3 O11 4.1(6) . . . . ?
O7 Mo1 Mo3 O11 1.2(4) . . . . ?
O7 Mo1 Mo3 O11 75.4(5) 2_655 . . . ?
O4 Mo1 Mo3 O5 108.0(6) . . . . ?
O3 Mo1 Mo3 O5 -2.3(6) . . . . ?
O6 Mo1 Mo3 O5 -146.4(4) . . . . ?
O7 Mo1 Mo3 O5 -149.3(6) . . . . ?
O7 Mo1 Mo3 O5 -75.1(6) 2_655 . . . ?
O4 Mo1 Mo3 O7 -102.7(4) . . . . ?
O3 Mo1 Mo3 O7 147.0(4) . . . . ?
O5 Mo1 Mo3 O7 149.3(6) . . . . ?
O6 Mo1 Mo3 O7 2.9(5) . . . . ?
O7 Mo1 Mo3 O7 74.2(3) 2_655 . . . ?
O4 Mo1 Mo3 O5 -179.0(4) . . . 2_655 ?
O3 Mo1 Mo3 O5 70.7(4) . . . 2_655 ?
O5 Mo1 Mo3 O5 73.0(6) . . . 2_655 ?
O6 Mo1 Mo3 O5 -73.3(4) . . . 2_655 ?
O7 Mo1 Mo3 O5 -76.3(3) . . . 2_655 ?
O7 Mo1 Mo3 O5 -2.0(3) 2_655 . . 2_655 ?
N1 C2 C3 N2 -2(2) . . . . ?
N3 C4 C5 N4 4(3) . . . . ?
N4 C7 C8 C9 -171.5(18) . . . . ?
C7 C8 C9 C10 -146(2) . . . . ?
C8 C9 C10 N2 160.0(17) . . . . ?
N6 C12 C13 N5 -4(2) . . . . ?
N6 C14 C15 C16 73(2) . . . . ?
C14 C15 C16 C20 -171.1(17) . . . . ?
N8 C18 C19 N7 -0.1(18) . . . . ?
C15 C16 C20 N7 -89(2) . . . . ?
O4 Mo1 O3 Mo4 178.5(7) . . . 2_655 ?
O5 Mo1 O3 Mo4 -77.0(7) . . . 2_655 ?
O6 Mo1 O3 Mo4 75.3(7) . . . 2_655 ?
O7 Mo1 O3 Mo4 0.8(16) . . . 2_655 ?
O7 Mo1 O3 Mo4 -0.7(5) 2_655 . . 2_655 ?
Mo3 Mo1 O3 Mo4 -75.7(7) . . . 2_655 ?
O4 Mo1 O5 Mo3 -76.4(5) . . . . ?
O3 Mo1 O5 Mo3 178.3(4) . . . . ?
O6 Mo1 O5 Mo3 63.1(6) . . . . ?
O7 Mo1 O5 Mo3 22.0(4) . . . . ?
O7 Mo1 O5 Mo3 99.9(5) 2_655 . . . ?
O4 Mo1 O5 Mo3 168.7(4) . . . 2_655 ?
O3 Mo1 O5 Mo3 63.4(4) . . . 2_655 ?
O6 Mo1 O5 Mo3 -51.8(6) . . . 2_655 ?
O7 Mo1 O5 Mo3 -92.9(4) . . . 2_655 ?
O7 Mo1 O5 Mo3 -15.0(3) 2_655 . . 2_655 ?
Mo3 Mo1 O5 Mo3 -114.9(7) . . . 2_655 ?
O13 Mo3 O5 Mo1 178.1(5) . . . . ?
O12 Mo3 O5 Mo1 71.4(6) . . . . ?
O11 Mo3 O5 Mo1 -50.7(10) . . . . ?
O7 Mo3 O5 Mo1 -20.8(4) . . . . ?
O5 Mo3 O5 Mo1 -97.3(4) 2_655 . . . ?
O13 Mo3 O5 Mo3 -64.3(5) . . . 2_655 ?
O12 Mo3 O5 Mo3 -171.0(5) . . . 2_655 ?
O11 Mo3 O5 Mo3 66.9(8) . . . 2_655 ?
O7 Mo3 O5 Mo3 96.8(3) . . . 2_655 ?
O5 Mo3 O5 Mo3 20.3(4) 2_655 . . 2_655 ?
Mo1 Mo3 O5 Mo3 117.7(6) . . . 2_655 ?
O4 Mo1 O6 Mo2 76.5(5) . . . . ?
O3 Mo1 O6 Mo2 -178.9(5) . . . . ?
O5 Mo1 O6 Mo2 -63.0(6) . . . . ?
O7 Mo1 O6 Mo2 -22.2(4) . . . . ?
O7 Mo1 O6 Mo2 -100.0(5) 2_655 . . . ?
Mo3 Mo1 O6 Mo2 -24.4(7) . . . . ?
O4 Mo1 O6 Mo2 -170.7(4) . . . 2_655 ?
O3 Mo1 O6 Mo2 -66.2(5) . . . 2_655 ?
O5 Mo1 O6 Mo2 49.7(6) . . . 2_655 ?
O7 Mo1 O6 Mo2 90.5(4) . . . 2_655 ?
O7 Mo1 O6 Mo2 12.7(4) 2_655 . . 2_655 ?
Mo3 Mo1 O6 Mo2 88.4(5) . . . 2_655 ?
O10 Mo2 O6 Mo1 -177.6(6) . . . . ?
O8 Mo2 O6 Mo1 -71.8(6) . . . . ?
O9 Mo2 O6 Mo1 51.4(11) . . . . ?
O6 Mo2 O6 Mo1 96.4(4) 2_655 . . . ?
O7 Mo2 O6 Mo1 20.8(4) . . . . ?
O10 Mo2 O6 Mo2 63.8(5) . . . 2_655 ?
O8 Mo2 O6 Mo2 169.7(5) . . . 2_655 ?
O9 Mo2 O6 Mo2 -67.1(8) . . . 2_655 ?
O6 Mo2 O6 Mo2 -22.2(4) 2_655 . . 2_655 ?
O7 Mo2 O6 Mo2 -97.8(3) . . . 2_655 ?
O4 Mo1 O7 Mo3 82.7(5) . . . . ?
O3 Mo1 O7 Mo3 -99.6(11) . . . . ?
O5 Mo1 O7 Mo3 -17.5(4) . . . . ?
O6 Mo1 O7 Mo3 -177.5(4) . . . . ?
O7 Mo1 O7 Mo3 -98.1(2) 2_655 . . . ?
O4 Mo1 O7 Mo2 -81.9(5) . . . . ?
O3 Mo1 O7 Mo2 95.8(11) . . . . ?
O5 Mo1 O7 Mo2 177.9(4) . . . . ?
O6 Mo1 O7 Mo2 17.8(4) . . . . ?
O7 Mo1 O7 Mo2 97.3(2) 2_655 . . . ?
Mo3 Mo1 O7 Mo2 -164.6(3) . . . . ?
O4 Mo1 O7 Mo1 -179.7(6) . . . 2_655 ?
O3 Mo1 O7 Mo1 -2.0(13) . . . 2_655 ?
O5 Mo1 O7 Mo1 80.2(5) . . . 2_655 ?
O6 Mo1 O7 Mo1 -79.9(5) . . . 2_655 ?
O7 Mo1 O7 Mo1 -0.4(5) 2_655 . . 2_655 ?
Mo3 Mo1 O7 Mo1 97.7(4) . . . 2_655 ?
O4 Mo1 O7 Mo4 -2.2(18) . . . . ?
O3 Mo1 O7 Mo4 175.5(18) . . . . ?
O5 Mo1 O7 Mo4 -102.4(19) . . . . ?
O6 Mo1 O7 Mo4 97.6(19) . . . . ?
O7 Mo1 O7 Mo4 177.0(16) 2_655 . . . ?
Mo3 Mo1 O7 Mo4 -84.9(18) . . . . ?
O13 Mo3 O7 Mo1 92.2(11) . . . . ?
O12 Mo3 O7 Mo1 -79.1(4) . . . . ?
O11 Mo3 O7 Mo1 -178.9(4) . . . . ?
O5 Mo3 O7 Mo1 17.6(4) . . . . ?
O5 Mo3 O7 Mo1 92.3(3) 2_655 . . . ?
O13 Mo3 O7 Mo2 -162.5(12) . . . . ?
O12 Mo3 O7 Mo2 26.1(9) . . . . ?
O11 Mo3 O7 Mo2 -73.6(9) . . . . ?
O5 Mo3 O7 Mo2 122.9(9) . . . . ?
O5 Mo3 O7 Mo2 -162.4(9) 2_655 . . . ?
Mo1 Mo3 O7 Mo2 105.3(9) . . . . ?
O13 Mo3 O7 Mo1 -12.3(12) . . . 2_655 ?
O12 Mo3 O7 Mo1 176.3(4) . . . 2_655 ?
O11 Mo3 O7 Mo1 76.5(4) . . . 2_655 ?
O5 Mo3 O7 Mo1 -87.0(4) . . . 2_655 ?
O5 Mo3 O7 Mo1 -12.3(3) 2_655 . . 2_655 ?
Mo1 Mo3 O7 Mo1 -104.6(2) . . . 2_655 ?
O13 Mo3 O7 Mo4 -103.7(11) . . . . ?
O12 Mo3 O7 Mo4 84.9(4) . . . . ?
O11 Mo3 O7 Mo4 -14.9(4) . . . . ?
O5 Mo3 O7 Mo4 -178.3(4) . . . . ?
O5 Mo3 O7 Mo4 -103.6(3) 2_655 . . . ?
Mo1 Mo3 O7 Mo4 164.1(3) . . . . ?
O10 Mo2 O7 Mo1 -95.0(13) . . . . ?
O8 Mo2 O7 Mo1 75.6(4) . . . . ?
O9 Mo2 O7 Mo1 179.2(4) . . . . ?
O6 Mo2 O7 Mo1 -17.8(4) . . . . ?
O6 Mo2 O7 Mo1 -94.4(3) 2_655 . . . ?
O10 Mo2 O7 Mo3 159.7(14) . . . . ?
O8 Mo2 O7 Mo3 -29.7(10) . . . . ?
O9 Mo2 O7 Mo3 73.8(9) . . . . ?
O6 Mo2 O7 Mo3 -123.1(9) . . . . ?
O6 Mo2 O7 Mo3 160.3(9) 2_655 . . . ?
O10 Mo2 O7 Mo1 9.6(14) . . . 2_655 ?
O8 Mo2 O7 Mo1 -179.8(4) . . . 2_655 ?
O9 Mo2 O7 Mo1 -76.3(4) . . . 2_655 ?
O6 Mo2 O7 Mo1 86.7(4) . . . 2_655 ?
O6 Mo2 O7 Mo1 10.2(3) 2_655 . . 2_655 ?
O10 Mo2 O7 Mo4 100.8(13) . . . . ?
O8 Mo2 O7 Mo4 -88.6(4) . . . . ?
O9 Mo2 O7 Mo4 14.9(4) . . . . ?
O6 Mo2 O7 Mo4 178.0(4) . . . . ?
O6 Mo2 O7 Mo4 101.4(3) 2_655 . . . ?
O2 Mo4 O7 Mo1 3.7(19) . . . . ?
O1 Mo4 O7 Mo1 -178.0(19) . . . . ?
O9 Mo4 O7 Mo1 -96.0(18) . . . . ?
O11 Mo4 O7 Mo1 100.2(18) . . . . ?
O3 Mo4 O7 Mo1 -178(2) 2_655 . . . ?
O2 Mo4 O7 Mo3 -81.9(5) . . . . ?
O1 Mo4 O7 Mo3 96.3(15) . . . . ?
O9 Mo4 O7 Mo3 178.3(4) . . . . ?
O11 Mo4 O7 Mo3 14.6(4) . . . . ?
O3 Mo4 O7 Mo3 96.3(4) 2_655 . . . ?
O2 Mo4 O7 Mo2 84.4(5) . . . . ?
O1 Mo4 O7 Mo2 -97.4(15) . . . . ?
O9 Mo4 O7 Mo2 -15.3(4) . . . . ?
O11 Mo4 O7 Mo2 -179.1(4) . . . . ?
O3 Mo4 O7 Mo2 -97.3(4) 2_655 . . . ?
O2 Mo4 O7 Mo1 -178.7(6) . . . 2_655 ?
O1 Mo4 O7 Mo1 -0.5(16) . . . 2_655 ?
O9 Mo4 O7 Mo1 81.5(5) . . . 2_655 ?
O11 Mo4 O7 Mo1 -82.2(4) . . . 2_655 ?
O3 Mo4 O7 Mo1 -0.5(4) 2_655 . . 2_655 ?
O2 Mo4 O9 Mo2 -72.5(6) . . . . ?
O1 Mo4 O9 Mo2 -179.9(6) . . . . ?
O11 Mo4 O9 Mo2 47.7(7) . . . . ?
O3 Mo4 O9 Mo2 93.1(6) 2_655 . . . ?
O7 Mo4 O9 Mo2 21.1(5) . . . . ?
O10 Mo2 O9 Mo4 176.9(6) . . . . ?
O8 Mo2 O9 Mo4 68.7(7) . . . . ?
O6 Mo2 O9 Mo4 -52.0(11) . . . . ?
O6 Mo2 O9 Mo4 -94.7(6) 2_655 . . . ?
O7 Mo2 O9 Mo4 -21.9(5) . . . . ?
O13 Mo3 O11 Mo4 -178.0(6) . . . . ?
O12 Mo3 O11 Mo4 -70.4(7) . . . . ?
O5 Mo3 O11 Mo4 51.0(11) . . . . ?
O7 Mo3 O11 Mo4 21.7(5) . . . . ?
O5 Mo3 O11 Mo4 94.6(6) 2_655 . . . ?
Mo1 Mo3 O11 Mo4 20.9(7) . . . . ?
O2 Mo4 O11 Mo3 73.1(6) . . . . ?
O1 Mo4 O11 Mo3 -179.8(5) . . . . ?
O9 Mo4 O11 Mo3 -48.0(7) . . . . ?
O3 Mo4 O11 Mo3 -93.6(6) 2_655 . . . ?
O7 Mo4 O11 Mo3 -20.9(5) . . . . ?
C3 C2 N1 C1 2.9(19) . . . . ?
C3 C2 N1 Cu1 -179.2(12) . . . . ?
N2 C1 N1 C2 -2.7(18) . . . . ?
N2 C1 N1 Cu1 179.3(10) . . . . ?
N1 Cu1 N1 C2 -123.1(15) 2_665 . . . ?
N8 Cu1 N1 C2 60.0(13) . . . . ?
N1 Cu1 N1 C1 54.3(12) 2_665 . . . ?
N8 Cu1 N1 C1 -122.6(15) . . . . ?
C2 C3 N2 C1 0(2) . . . . ?
C2 C3 N2 C10 179.1(17) . . . . ?
N1 C1 N2 C3 2(2) . . . . ?
N1 C1 N2 C10 -177.4(15) . . . . ?
C9 C10 N2 C3 -98(3) . . . . ?
C9 C10 N2 C1 81(2) . . . . ?
N4 C6 N3 C4 -5(3) . . . . ?
N4 C6 N3 Cu2 -169.9(16) . . . 1_554 ?
C5 C4 N3 C6 1(3) . . . . ?
C5 C4 N3 Cu2 165.3(15) . . . 1_554 ?
N3 C6 N4 C5 7(3) . . . . ?
N3 C6 N4 C7 -169(2) . . . . ?
C4 C5 N4 C6 -7(3) . . . . ?
C4 C5 N4 C7 169(2) . . . . ?
C8 C7 N4 C6 -97(3) . . . . ?
C8 C7 N4 C5 88(3) . . . . ?
C12 C13 N5 C11 3(2) . . . . ?
C12 C13 N5 Cu2 -171.9(14) . . . . ?
N6 C11 N5 C13 0(2) . . . . ?
N6 C11 N5 Cu2 175.1(13) . . . . ?
N3 Cu2 N5 C13 125.8(19) 1_556 . . . ?
N5 Cu2 N5 C13 -47.1(15) 2 . . . ?
O1W Cu2 N5 C13 -143.4(18) . . . . ?
O1W Cu2 N5 C13 32.6(19) 2 . . . ?
N3 Cu2 N5 C11 -47.7(16) 1_556 . . . ?
N5 Cu2 N5 C11 139.4(19) 2 . . . ?
O1W Cu2 N5 C11 43.1(17) . . . . ?
O1W Cu2 N5 C11 -140.9(16) 2 . . . ?
N5 C11 N6 C12 -3(2) . . . . ?
N5 C11 N6 C14 178.9(15) . . . . ?
C13 C12 N6 C11 4(2) . . . . ?
C13 C12 N6 C14 -177.3(17) . . . . ?
C15 C14 N6 C11 -126(2) . . . . ?
C15 C14 N6 C12 56(3) . . . . ?
N8 C17 N7 C19 -1.1(19) . . . . ?
N8 C17 N7 C20 -177.4(14) . . . . ?
C18 C19 N7 C17 0.7(18) . . . . ?
C18 C19 N7 C20 177.2(13) . . . . ?
C16 C20 N7 C17 111.6(18) . . . . ?
C16 C20 N7 C19 -64(2) . . . . ?
N7 C17 N8 C18 1.0(18) . . . . ?
N7 C17 N8 Cu1 -167.4(9) . . . . ?
C19 C18 N8 C17 -0.6(17) . . . . ?
C19 C18 N8 Cu1 167.1(11) . . . . ?
N1 Cu1 N8 C17 43.0(12) . . . . ?
N8 Cu1 N8 C17 -140.2(15) 2_665 . . . ?
N1 Cu1 N8 C18 -122.9(14) . . . . ?
N8 Cu1 N8 C18 53.9(11) 2_665 . . . ?
